data_1513030
loop_
_publ_author_name
'Jens Hunger'

_publ_section_title
;
 Synthesis and structure of coordination polymers of Mn2+, Cu2+, Ag+, Zn2+
 and Cd2+ by combination of bipyrazole and diphenate ligands
;
_journal_name_full
;
Inorganica Chimica Acta
;
_journal_page_first 60
_journal_page_last 68
_journal_paper_doi 10.1016/j.ica.2012.11.019
_journal_volume 397
_journal_year 2013
_chemical_formula_moiety 'C24 H22 Cd N4 O4'
_chemical_formula_sum 'C24 H22 Cd N4 O4'
_chemical_formula_weight 542.86
_chemical_name_systematic
;
catena-((\m~2~-Biphenyl-2,2'-dicarboxylato)-(\m~2~-3,3',5,5'-tetramethyl-
4,4'-bipyrazole)-cadmium(ii))
;
_space_group_IT_number 154
_symmetry_cell_setting trigonal
_symmetry_space_group_name_Hall 'P 32 2"'
_symmetry_space_group_name_H-M 'P 32 2 1'
_atom_sites_solution_hydrogens geom
_atom_sites_solution_primary direct
_atom_sites_solution_secondary difmap
_cell_angle_alpha 90.00
_cell_angle_beta 90.00
_cell_angle_gamma 120.00
_cell_formula_units_Z 6
_cell_length_a 12.1793(6)
_cell_length_b 12.1793(6)
_cell_length_c 26.9353(13)
_cell_measurement_reflns_used 7931
_cell_measurement_temperature 213(2)
_cell_measurement_theta_max 26.9
_cell_measurement_theta_min 7.1
_cell_volume 3460.2(3)
_computing_cell_refinement 'RECIPE (Stoe & Cie, 2002)'
_computing_data_collection 'EXPOSE (Stoe & Cie, 2002)'
_computing_data_reduction 'INTEGRATE (Stoe & Cie, 2002)'
_computing_molecular_graphics 'DIAMOND (Brandenburg, 1999)'
_computing_publication_material 'SHELXL97 and DIAMOND'
_computing_structure_refinement 'SHELXL97 (Sheldrick, 1997)'
_computing_structure_solution 'SHELXS97 (Sheldrick, 1997)'
_diffrn_ambient_temperature 213(2)
_diffrn_measured_fraction_theta_full 0.984
_diffrn_measured_fraction_theta_max 0.968
_diffrn_measurement_device_type 'Stoe IPDS-I'
_diffrn_measurement_method \w
_diffrn_radiation_monochromator graphite
_diffrn_radiation_source 'fine-focus sealed tube'
_diffrn_radiation_type MoK\a
_diffrn_radiation_wavelength 0.71073
_diffrn_reflns_av_R_equivalents 0.0350
_diffrn_reflns_av_sigmaI/netI 0.0534
_diffrn_reflns_limit_h_max 7
_diffrn_reflns_limit_h_min -15
_diffrn_reflns_limit_k_max 15
_diffrn_reflns_limit_k_min 0
_diffrn_reflns_limit_l_max 34
_diffrn_reflns_limit_l_min 0
_diffrn_reflns_number 20191
_diffrn_reflns_theta_full 25.00
_diffrn_reflns_theta_max 26.86
_diffrn_reflns_theta_min 2.07
_exptl_absorpt_coefficient_mu 0.985
_exptl_absorpt_correction_T_max 0.8131
_exptl_absorpt_correction_T_min 0.7493
_exptl_absorpt_correction_type numerical
_exptl_absorpt_process_details
;
[X-RED32 (Stoe & Cie, 2001);
crystal description using FACEIT (Stoe & Cie, 2002);
optimization using equivalent reflections
(X-SHAPE; Stoe & Cie, 1999)]
;
_exptl_crystal_colour colourless
_exptl_crystal_density_diffrn 1.563
_exptl_crystal_density_method 'not measured'
_exptl_crystal_description prism
_exptl_crystal_F_000 1644
_exptl_crystal_size_max 0.36
_exptl_crystal_size_mid 0.31
_exptl_crystal_size_min 0.24
_refine_diff_density_max 0.368
_refine_diff_density_min -0.290
_refine_diff_density_rms 0.059
_refine_ls_abs_structure_details 'Flack H D (1983), Acta Cryst. A39, 876-881'
_refine_ls_abs_structure_Flack -0.041(18)
_refine_ls_extinction_method none
_refine_ls_goodness_of_fit_ref 0.808
_refine_ls_hydrogen_treatment mixed
_refine_ls_matrix_type full
_refine_ls_number_parameters 310
_refine_ls_number_reflns 4873
_refine_ls_number_restraints 2
_refine_ls_restrained_S_all 0.809
_refine_ls_R_factor_all 0.0254
_refine_ls_R_factor_gt 0.0201
_refine_ls_shift/su_max 0.001
_refine_ls_shift/su_mean 0.000
_refine_ls_structure_factor_coef Fsqd
_refine_ls_weighting_details 'calc w=1/[\s^2^(Fo^2^)+(0.0462P)^2^+0.0000P] where P=(Fo^2^+2Fc^2^)/3'
_refine_ls_weighting_scheme calc
_refine_ls_wR_factor_gt 0.0425
_refine_ls_wR_factor_ref 0.0436
_reflns_number_gt 3942
_reflns_number_total 4873
_reflns_threshold_expression >2sigma(I)
_cod_data_source_file ICA-2013-397-60-68-5.cif
_cod_data_source_block 5
_cod_database_code 1513030

loop_
_symmetry_equiv_pos_as_xyz
'x, y, z'
'-y, x-y, z+2/3'
'-x+y, -x, z+1/3'
'x-y, -y, -z+1/3'
'-x, -x+y, -z+2/3'
'y, x, -z'

loop_
_atom_site_label
_atom_site_type_symbol
_atom_site_fract_x
_atom_site_fract_y
_atom_site_fract_z
_atom_site_U_iso_or_equiv
_atom_site_adp_type
_atom_site_occupancy
_atom_site_symmetry_multiplicity
_atom_site_calc_flag
_atom_site_refinement_flags
C1 C 0.6943(2) -0.1085(2) 0.22319(11) 0.0221(6) Uani 1 1 d .
C2 C 0.7144(2) -0.0053(2) 0.19387(11) 0.0200(6) Uani 1 1 d .
C3 C 0.7077(3) 0.0807(2) 0.22781(11) 0.0233(6) Uani 1 1 d .
C4 C 0.6934(3) -0.2292(3) 0.21145(12) 0.0364(8) Uani 1 1 d .
H4A H 0.7592 -0.2324 0.2299 0.055 Uiso 1 1 calc R
H4B H 0.7078 -0.2323 0.1766 0.055 Uiso 1 1 calc R
H4C H 0.6127 -0.3003 0.2203 0.055 Uiso 1 1 calc R
C5 C 0.7223(3) 0.2079(3) 0.21582(12) 0.0350(7) Uani 1 1 d .
H5A H 0.6517 0.2126 0.2292 0.053 Uiso 1 1 calc R
H5B H 0.7250 0.2187 0.1805 0.053 Uiso 1 1 calc R
H5C H 0.7995 0.2735 0.2302 0.053 Uiso 1 1 calc R
C6 C 0.8503(3) 0.4874(3) 0.31041(14) 0.0355(8) Uani 1 1 d .
C7 C 0.9302(3) 0.4499(3) 0.33197(12) 0.0308(7) Uani 1 1 d .
C8 C 0.8490(3) 0.3250(3) 0.35004(12) 0.0291(7) Uani 1 1 d .
C9 C 0.8783(3) 0.6066(4) 0.28392(17) 0.0619(12) Uani 1 1 d .
H9A H 0.8206 0.5864 0.2566 0.093 Uiso 1 1 calc R
H9B H 0.9637 0.6478 0.2716 0.093 Uiso 1 1 calc R
H9C H 0.8686 0.6622 0.3065 0.093 Uiso 1 1 calc R
C10 C 0.8837(3) 0.2405(3) 0.37750(12) 0.0381(7) Uani 1 1 d .
H10A H 0.8213 0.1951 0.4027 0.057 Uiso 1 1 calc R
H10B H 0.9652 0.2907 0.3927 0.057 Uiso 1 1 calc R
H10C H 0.8868 0.1814 0.3548 0.057 Uiso 1 1 calc R
C11 C 0.5272(2) -0.0619(3) 0.41397(11) 0.0245(6) Uani 1 1 d .
C12 C 0.5039(3) -0.1421(3) 0.45984(12) 0.0259(7) Uani 1 1 d .
C13 C 0.3928(3) -0.1840(3) 0.48729(13) 0.0348(8) Uani 1 1 d .
H13 H 0.3320 -0.1646 0.4764 0.042 Uiso 1 1 calc R
C14 C 0.3712(3) -0.2539(3) 0.53040(13) 0.0413(9) Uani 1 1 d .
H14 H 0.2962 -0.2820 0.5481 0.050 Uiso 1 1 calc R
C15 C 0.4622(3) -0.2814(4) 0.54689(14) 0.0462(9) Uani 1 1 d .
H15 H 0.4491 -0.3273 0.5760 0.055 Uiso 1 1 calc R
C16 C 0.5730(3) -0.2405(3) 0.52007(13) 0.0421(8) Uani 1 1 d .
H16 H 0.6334 -0.2599 0.5314 0.051 Uiso 1 1 calc R
C17 C 0.5956(3) -0.1712(3) 0.47659(9) 0.0282(5) Uani 1 1 d .
C18 C 0.2797(3) 0.1590(3) 0.21711(11) 0.0277(7) Uani 1 1 d .
C19 C 0.1725(3) 0.1543(3) 0.19620(13) 0.0350(8) Uani 1 1 d .
H19 H 0.1798 0.1949 0.1661 0.042 Uiso 1 1 calc R
C20 C 0.0548(3) 0.0901(3) 0.21958(13) 0.0394(8) Uani 1 1 d .
H20 H -0.0154 0.0883 0.2050 0.047 Uiso 1 1 calc R
C21 C 0.0420(3) 0.0297(3) 0.26397(12) 0.0382(8) Uani 1 1 d .
H21 H -0.0366 -0.0134 0.2795 0.046 Uiso 1 1 calc R
C22 C 0.1476(3) 0.0334(3) 0.28563(13) 0.0334(7) Uani 1 1 d .
H22 H 0.1391 -0.0068 0.3159 0.040 Uiso 1 1 calc R
C23 C 0.2659(2) 0.0967(2) 0.26258(12) 0.0257(7) Uani 1 1 d .
C24 C 0.3739(3) 0.0902(3) 0.28732(12) 0.0266(7) Uani 1 1 d .
N1 N 0.6849(2) 0.03427(19) 0.27390(9) 0.0279(5) Uani 1 1 d .
N2 N 0.6770(2) -0.0817(2) 0.27034(11) 0.0269(6) Uani 1 1 d D
N3 N 0.7279(2) 0.2898(2) 0.34013(9) 0.0291(6) Uani 1 1 d .
N4 N 0.7316(3) 0.3905(2) 0.31595(10) 0.0333(6) Uani 1 1 d D
O1 O 0.4850(3) -0.11375(18) 0.37287(8) 0.0530(7) Uani 1 1 d .
O2 O 0.5881(2) 0.0548(2) 0.41753(9) 0.0531(7) Uani 1 1 d .
O3 O 0.4481(2) 0.0717(2) 0.26197(9) 0.0440(6) Uani 1 1 d .
O4 O 0.3838(2) 0.1002(2) 0.33397(9) 0.0435(6) Uani 1 1 d .
Cd1 Cd 0.572089(19) 0.08283(2) 0.330951(8) 0.02610(5) Uani 1 1 d .
H2N H 0.661(2) -0.133(3) 0.2912(11) 0.022(8) Uiso 1 1 d D
H4N H 0.671(3) 0.395(3) 0.3112(13) 0.044(11) Uiso 1 1 d D

loop_
_atom_site_aniso_label
_atom_site_aniso_U_11
_atom_site_aniso_U_22
_atom_site_aniso_U_33
_atom_site_aniso_U_23
_atom_site_aniso_U_13
_atom_site_aniso_U_12
C1 0.0225(13) 0.0265(15) 0.0172(17) 0.0027(12) 0.0012(10) 0.0123(12)
C2 0.0168(13) 0.0221(14) 0.0197(16) 0.0035(11) 0.0021(11) 0.0086(11)
C3 0.0194(14) 0.0227(13) 0.0272(18) 0.0022(12) 0.0003(13) 0.0101(13)
C4 0.049(2) 0.0299(16) 0.037(2) 0.0039(13) 0.0075(16) 0.0243(17)
C5 0.049(2) 0.0342(17) 0.031(2) 0.0096(16) 0.0123(16) 0.0274(14)
C6 0.0418(19) 0.0290(18) 0.041(2) -0.0032(14) -0.0063(15) 0.0212(16)
C7 0.0334(17) 0.0252(16) 0.040(2) -0.0054(14) -0.0069(14) 0.0195(13)
C8 0.0307(17) 0.0311(16) 0.0310(18) -0.0050(13) -0.0018(14) 0.0197(14)
C9 0.058(2) 0.039(2) 0.090(3) 0.010(2) -0.019(2) 0.025(2)
C10 0.0330(16) 0.0402(18) 0.043(2) 0.0108(17) -0.0015(14) 0.0197(15)
C11 0.0174(13) 0.0281(16) 0.0285(18) 0.0011(14) 0.0012(10) 0.0118(13)
C12 0.0302(16) 0.0245(16) 0.0230(18) -0.0063(12) -0.0015(12) 0.0137(14)
C13 0.0330(17) 0.0320(16) 0.042(2) 0.0007(15) 0.0076(15) 0.0184(14)
C14 0.0439(19) 0.0407(19) 0.036(2) 0.0037(15) 0.0203(15) 0.0188(15)
C15 0.057(2) 0.055(2) 0.026(2) 0.0132(17) 0.0105(17) 0.028(2)
C16 0.042(2) 0.056(2) 0.034(2) 0.0049(15) -0.0005(15) 0.0289(17)
C17 0.0306(15) 0.0335(15) 0.0211(15) -0.0018(13) -0.0025(13) 0.0165(14)
C18 0.0260(15) 0.0232(15) 0.0291(17) -0.0072(13) -0.0035(12) 0.0087(13)
C19 0.0375(18) 0.0372(18) 0.027(2) 0.0046(14) -0.0043(14) 0.0160(15)
C20 0.0268(17) 0.0402(18) 0.049(2) -0.0033(15) -0.0112(15) 0.0149(14)
C21 0.0242(16) 0.0332(17) 0.050(2) 0.0017(14) 0.0037(15) 0.0090(15)
C22 0.0370(18) 0.0371(18) 0.028(2) 0.0025(14) 0.0024(14) 0.0201(15)
C23 0.0296(16) 0.0232(15) 0.0238(19) -0.0053(12) 0.0000(12) 0.0129(13)
C24 0.0320(17) 0.0263(15) 0.0206(19) -0.0033(12) -0.0016(12) 0.0139(13)
N1 0.0338(14) 0.0256(12) 0.0270(15) -0.0001(10) 0.0050(11) 0.0169(12)
N2 0.0340(14) 0.0253(14) 0.0224(17) 0.0100(11) 0.0012(11) 0.0156(12)
N3 0.0304(13) 0.0322(13) 0.0284(16) -0.0042(11) -0.0049(11) 0.0184(11)
N4 0.0327(15) 0.0319(14) 0.0449(17) -0.0060(12) -0.0098(12) 0.0234(13)
O1 0.0780(18) 0.0276(11) 0.0260(14) 0.0000(9) -0.0086(13) 0.0059(13)
O2 0.0726(18) 0.0273(13) 0.0382(15) 0.0004(10) -0.0179(13) 0.0091(11)
O3 0.0405(13) 0.0739(17) 0.0299(16) -0.0062(12) -0.0010(11) 0.0379(13)
O4 0.0543(14) 0.0724(17) 0.0280(16) -0.0114(11) -0.0068(10) 0.0496(13)
Cd1 0.02751(11) 0.02974(12) 0.02271(10) -0.00153(10) -0.00076(10) 0.01555(10)

loop_
_atom_type_symbol
_atom_type_description
_atom_type_scat_dispersion_real
_atom_type_scat_dispersion_imag
_atom_type_scat_source
C C 0.0033 0.0016 'International Tables Vol C Tables 4.2.6.8 and 6.1.1.4'
H H 0.0000 0.0000 'International Tables Vol C Tables 4.2.6.8 and 6.1.1.4'
N N 0.0061 0.0033 'International Tables Vol C Tables 4.2.6.8 and 6.1.1.4'
O O 0.0106 0.0060 'International Tables Vol C Tables 4.2.6.8 and 6.1.1.4'
Cd Cd -0.8075 1.2024 'International Tables Vol C Tables 4.2.6.8 and 6.1.1.4'

loop_
_geom_angle_atom_site_label_1
_geom_angle_atom_site_label_2
_geom_angle_atom_site_label_3
_geom_angle
_geom_angle_site_symmetry_3
N2 C1 C2 107.0(2) .
N2 C1 C4 120.6(2) .
C2 C1 C4 132.4(3) .
C1 C2 C3 104.5(2) .
C1 C2 C2 128.5(3) 4
C3 C2 C2 126.3(3) 4
N1 C3 C2 111.2(2) .
N1 C3 C5 121.9(3) .
C2 C3 C5 126.8(3) .
C1 C4 H4A 109.5 .
C1 C4 H4B 109.5 .
H4A C4 H4B 109.5 .
C1 C4 H4C 109.5 .
H4A C4 H4C 109.5 .
H4B C4 H4C 109.5 .
C3 C5 H5A 109.5 .
C3 C5 H5B 109.5 .
H5A C5 H5B 109.5 .
C3 C5 H5C 109.5 .
H5A C5 H5C 109.5 .
H5B C5 H5C 109.5 .
N4 C6 C7 106.7(3) .
N4 C6 C9 122.0(3) .
C7 C6 C9 131.3(3) .
C6 C7 C8 105.5(2) .
C6 C7 C7 128.7(2) 5_765
C8 C7 C7 125.7(2) 5_765
N3 C8 C7 109.8(2) .
N3 C8 C10 121.6(3) .
C7 C8 C10 128.5(3) .
C6 C9 H9A 109.5 .
C6 C9 H9B 109.5 .
H9A C9 H9B 109.5 .
C6 C9 H9C 109.5 .
H9A C9 H9C 109.5 .
H9B C9 H9C 109.5 .
C8 C10 H10A 109.5 .
C8 C10 H10B 109.5 .
H10A C10 H10B 109.5 .
C8 C10 H10C 109.5 .
H10A C10 H10C 109.5 .
H10B C10 H10C 109.5 .
O2 C11 O1 120.6(3) .
O2 C11 C12 119.4(3) .
O1 C11 C12 120.0(3) .
O2 C11 Cd1 60.61(15) .
O1 C11 Cd1 59.99(15) .
C12 C11 Cd1 179.22(18) .
C13 C12 C17 119.1(3) .
C13 C12 C11 120.2(2) .
C17 C12 C11 120.7(2) .
C14 C13 C12 121.4(3) .
C14 C13 H13 119.3 .
C12 C13 H13 119.3 .
C15 C14 C13 119.3(3) .
C15 C14 H14 120.4 .
C13 C14 H14 120.4 .
C14 C15 C16 120.1(3) .
C14 C15 H15 120.0 .
C16 C15 H15 120.0 .
C15 C16 C17 121.3(3) .
C15 C16 H16 119.3 .
C17 C16 H16 119.3 .
C16 C17 C12 118.9(3) .
C16 C17 C18 120.5(3) 5_655
C12 C17 C18 120.5(2) 5_655
C19 C18 C23 118.2(3) .
C19 C18 C17 118.0(3) 5_665
C23 C18 C17 123.8(2) 5_665
C20 C19 C18 121.2(3) .
C20 C19 H19 119.4 .
C18 C19 H19 119.4 .
C21 C20 C19 120.3(3) .
C21 C20 H20 119.9 .
C19 C20 H20 119.9 .
C20 C21 C22 119.6(3) .
C20 C21 H21 120.2 .
C22 C21 H21 120.2 .
C21 C22 C23 120.9(3) .
C21 C22 H22 119.5 .
C23 C22 H22 119.5 .
C22 C23 C18 119.8(3) .
C22 C23 C24 117.4(3) .
C18 C23 C24 122.7(3) .
O3 C24 O4 121.5(3) .
O3 C24 C23 120.0(3) .
O4 C24 C23 118.5(3) .
O3 C24 Cd1 59.57(16) .
O4 C24 Cd1 62.04(15) .
C23 C24 Cd1 178.8(2) .
C3 N1 N2 105.3(2) .
C3 N1 Cd1 122.06(19) .
N2 N1 Cd1 124.19(17) .
C1 N2 N1 112.0(2) .
C1 N2 H2N 119(2) .
N1 N2 H2N 129(2) .
C8 N3 N4 105.6(2) .
C8 N3 Cd1 123.23(18) .
N4 N3 Cd1 124.99(18) .
C6 N4 N3 112.3(3) .
C6 N4 H4N 125(2) .
N3 N4 H4N 122(3) .
C11 O1 Cd1 92.76(17) .
C11 O2 Cd1 92.51(17) .
C24 O3 Cd1 93.4(2) .
C24 O4 Cd1 90.37(16) .
N3 Cd1 N1 94.67(8) .
N3 Cd1 O3 107.67(9) .
N1 Cd1 O3 84.69(8) .
N3 Cd1 O1 140.26(8) .
N1 Cd1 O1 94.63(8) .
O3 Cd1 O1 111.61(8) .
N3 Cd1 O2 88.28(8) .
N1 Cd1 O2 120.64(9) .
O3 Cd1 O2 149.47(9) .
O1 Cd1 O2 54.12(7) .
N3 Cd1 O4 101.61(8) .
N1 Cd1 O4 138.97(8) .
O3 Cd1 O4 54.57(8) .
O1 Cd1 O4 96.22(9) .
O2 Cd1 O4 97.45(8) .
N3 Cd1 C24 105.71(8) .
N1 Cd1 C24 111.65(9) .
O3 Cd1 C24 27.01(8) .
O1 Cd1 C24 106.43(9) .
O2 Cd1 C24 124.39(9) .
O4 Cd1 C24 27.58(8) .
N3 Cd1 C11 114.28(9) .
N1 Cd1 C11 109.29(8) .
O3 Cd1 C11 133.93(8) .
O1 Cd1 C11 27.25(8) .
O2 Cd1 C11 26.88(8) .
O4 Cd1 C11 97.87(8) .
C24 Cd1 C11 118.67(8) .

loop_
_geom_bond_atom_site_label_1
_geom_bond_atom_site_label_2
_geom_bond_distance
_geom_bond_site_symmetry_2
C1 N2 1.353(4) .
C1 C2 1.399(4) .
C1 C4 1.499(4) .
C2 C3 1.423(4) .
C2 C2 1.470(6) 4
C3 N1 1.334(3) .
C3 C5 1.504(4) .
C4 H4A 0.9600 .
C4 H4B 0.9600 .
C4 H4C 0.9600 .
C5 H5A 0.9600 .
C5 H5B 0.9600 .
C5 H5C 0.9600 .
C6 N4 1.341(4) .
C6 C7 1.391(4) .
C6 C9 1.497(5) .
C7 C8 1.423(4) .
C7 C7 1.475(6) 5_765
C8 N3 1.341(4) .
C8 C10 1.489(4) .
C9 H9A 0.9600 .
C9 H9B 0.9600 .
C9 H9C 0.9600 .
C10 H10A 0.9600 .
C10 H10B 0.9600 .
C10 H10C 0.9600 .
C11 O2 1.234(4) .
C11 O1 1.250(3) .
C11 C12 1.512(4) .
C11 Cd1 2.728(3) .
C12 C13 1.395(4) .
C12 C17 1.404(4) .
C13 C14 1.385(5) .
C13 H13 0.9300 .
C14 C15 1.382(5) .
C14 H14 0.9300 .
C15 C16 1.385(5) .
C15 H15 0.9300 .
C16 C17 1.389(4) .
C16 H16 0.9300 .
C17 C18 1.511(4) 5_655
C18 C19 1.397(4) .
C18 C23 1.406(4) .
C18 C17 1.511(4) 5_665
C19 C20 1.393(4) .
C19 H19 0.9300 .
C20 C21 1.371(4) .
C20 H20 0.9300 .
C21 C22 1.391(4) .
C21 H21 0.9300 .
C22 C23 1.395(4) .
C22 H22 0.9300 .
C23 C24 1.512(4) .
C24 O3 1.240(3) .
C24 O4 1.262(4) .
C24 Cd1 2.726(3) .
N1 N2 1.370(3) .
N1 Cd1 2.327(2) .
N2 H2N 0.79(3) .
N3 N4 1.370(3) .
N3 Cd1 2.287(2) .
N4 H4N 0.78(3) .
O1 Cd1 2.365(2) .
O2 Cd1 2.379(2) .
O3 Cd1 2.355(2) .
O4 Cd1 2.4079(19) .
